data_4314363
loop_
_publ_author_name
'Patrick Bazinet'
'Dayna Wood'
'Glenn P. A. Yap'
'Darrin S. Richeson'

_publ_section_title
;
 Synthesis and Structural Investigation of
 N,N',N''-Trialkylguanidinato-Supported Zirconium(IV) Complexes
;
_journal_name_full 'Inorganic Chemistry'
_journal_page_first 6225
_journal_page_last 6229
_journal_paper_doi 10.1021/ic034445a
_journal_volume 42
_journal_year 2003
_chemical_formula_sum 'C21 H43 Cl2 N3 Si2 Zr'
_chemical_formula_weight 555.88
_chemical_name_systematic
; 
 ? 
;
_space_group_IT_number 61
_symmetry_cell_setting orthorhombic
_symmetry_space_group_name_Hall '-P 2ac 2ab'
_symmetry_space_group_name_H-M 'P b c a'
_atom_sites_solution_hydrogens geom
_atom_sites_solution_primary direct
_atom_sites_solution_secondary difmap
_audit_creation_method SHELXL-97
_cell_angle_alpha 90.00
_cell_angle_beta 90.00
_cell_angle_gamma 90.00
_cell_formula_units_Z 8
_cell_length_a 14.7062(14)
_cell_length_b 19.0303(19)
_cell_length_c 20.916(2)
_cell_measurement_reflns_used 'reflections from 60 data frames'
_cell_measurement_temperature 203(2)
_cell_measurement_theta_max 28.29
_cell_measurement_theta_min 1.47
_cell_volume 5853.6(10)
_computing_cell_refinement 'Bruker SMART'
_computing_data_collection 'Bruker SMART'
_computing_data_reduction 'Bruker SAINT'
_computing_molecular_graphics 'Bruker SHELXTL'
_computing_publication_material 'Bruker SHELXTL'
_computing_structure_refinement 'SHELXL-97 (Sheldrick, 1997)'
_computing_structure_solution 'SHELXS-97 (Sheldrick, 1990)'
_diffrn_ambient_temperature 203(2)
_diffrn_measured_fraction_theta_full 0.994
_diffrn_measured_fraction_theta_max 0.994
_diffrn_measurement_device_type 'CCD area detector'
_diffrn_measurement_method 'phi and omega scans'
_diffrn_radiation_monochromator graphite
_diffrn_radiation_source 'fine-focus sealed tube'
_diffrn_radiation_type MoK\a
_diffrn_radiation_wavelength 0.71073
_diffrn_reflns_av_R_equivalents 0.1088
_diffrn_reflns_av_sigmaI/netI 0.0762
_diffrn_reflns_limit_h_max 18
_diffrn_reflns_limit_h_min 0
_diffrn_reflns_limit_k_max 23
_diffrn_reflns_limit_k_min 0
_diffrn_reflns_limit_l_max 26
_diffrn_reflns_limit_l_min 0
_diffrn_reflns_number 48458
_diffrn_reflns_theta_full 26.37
_diffrn_reflns_theta_max 26.37
_diffrn_reflns_theta_min 1.95
_diffrn_standards_decay_% <1
_diffrn_standards_number '50 standard frames at start and end'
_exptl_absorpt_coefficient_mu 0.652
_exptl_absorpt_correction_T_max 1.000000
_exptl_absorpt_correction_T_min 0.704801
_exptl_absorpt_correction_type multi-scan
_exptl_absorpt_process_details 'Blessing,R., Acta Cryst. (1995) A51 33-38.'
_exptl_crystal_colour pale
_exptl_crystal_density_diffrn 1.262
_exptl_crystal_density_meas 0
_exptl_crystal_density_method 'not measured'
_exptl_crystal_description block
_exptl_crystal_F_000 2336
_exptl_crystal_size_max 0.10
_exptl_crystal_size_mid 0.05
_exptl_crystal_size_min 0.05
_refine_diff_density_max 0.595
_refine_diff_density_min -0.726
_refine_diff_density_rms 0.095
_refine_ls_extinction_method none
_refine_ls_goodness_of_fit_ref 1.021
_refine_ls_hydrogen_treatment mixed
_refine_ls_matrix_type full
_refine_ls_number_parameters 262
_refine_ls_number_reflns 5944
_refine_ls_number_restraints 0
_refine_ls_restrained_S_all 1.021
_refine_ls_R_factor_all 0.0850
_refine_ls_R_factor_gt 0.0507
_refine_ls_shift/su_max 0.009
_refine_ls_shift/su_mean 0.001
_refine_ls_structure_factor_coef Fsqd
_refine_ls_weighting_details 'calc w=1/[\s^2^(Fo^2^)+(0.1000P)^2^+0.0000P] where P=(Fo^2^+2Fc^2^)/3'
_refine_ls_weighting_scheme calc
_refine_ls_wR_factor_gt 0.1394
_refine_ls_wR_factor_ref 0.1601
_reflns_number_gt 4182
_reflns_number_total 5944
_reflns_threshold_expression >2sigma(I)
_cod_data_source_file ic034445asi20030428_051708.cif
_cod_data_source_block dr2043
_cod_depositor_comments
;
The following automatic conversions were performed:

'_symmetry_cell_setting' value 'Orthorhombic' changed to
'orthorhombic' according to the built-in table from CIF Core
dictionary named 'cif_core.dic' version 2.4.1 from 2010-06-29.

Automatic conversion script
Id: cif_fix_values 1646 2011-03-28 12:23:43Z adriana 
;
_cod_database_code 4314363

loop_
_symmetry_equiv_pos_as_xyz
'x, y, z'
'-x+1/2, -y, z+1/2'
'-x, y+1/2, -z+1/2'
'x+1/2, -y+1/2, -z'
'-x, -y, -z'
'x-1/2, y, -z-1/2'
'x, -y-1/2, z-1/2'
'-x-1/2, y-1/2, z'

loop_
_atom_site_label
_atom_site_type_symbol
_atom_site_fract_x
_atom_site_fract_y
_atom_site_fract_z
_atom_site_U_iso_or_equiv
_atom_site_adp_type
_atom_site_occupancy
_atom_site_symmetry_multiplicity
_atom_site_calc_flag
_atom_site_refinement_flags
_atom_site_disorder_assembly
_atom_site_disorder_group
Zr Zr 0.10348(3) 0.03637(2) 0.662344(19) 0.02382(14) Uani 1 1 d . . .
N1 N 0.1455(2) -0.06341(18) 0.70576(17) 0.0276(8) Uani 1 1 d . . .
N2 N 0.2043(2) 0.03674(18) 0.74092(17) 0.0263(8) Uani 1 1 d . . .
N3 N 0.2414(3) -0.06522(19) 0.80053(18) 0.0350(9) Uani 1 1 d . . .
H3A H 0.2912 -0.0446 0.8127 0.042 Uiso 1 1 calc R . .
Si1 Si 0.04721(10) 0.20937(7) 0.56237(7) 0.0402(4) Uani 1 1 d . . .
Si2 Si 0.36236(9) 0.02089(7) 0.59822(6) 0.0319(3) Uani 1 1 d . . .
Cl1 Cl 0.01891(8) 0.12570(6) 0.72074(6) 0.0382(3) Uani 1 1 d . . .
Cl2 Cl -0.04119(8) -0.02324(6) 0.63243(6) 0.0387(3) Uani 1 1 d . . .
C1 C 0.1415(4) -0.1405(2) 0.6947(2) 0.0356(11) Uani 1 1 d . . .
H1A H 0.1926 -0.1628 0.7179 0.043 Uiso 1 1 calc R . .
C2 C 0.1524(4) -0.1564(3) 0.6228(3) 0.0515(15) Uani 1 1 d . . .
H2A H 0.2087 -0.1360 0.6074 0.077 Uiso 1 1 calc R . .
H2B H 0.1016 -0.1363 0.5995 0.077 Uiso 1 1 calc R . .
H2C H 0.1536 -0.2068 0.6163 0.077 Uiso 1 1 calc R . .
C3 C 0.0518(4) -0.1727(3) 0.7192(3) 0.0505(14) Uani 1 1 d . . .
H3B H 0.0454 -0.1630 0.7645 0.076 Uiso 1 1 calc R . .
H3C H 0.0526 -0.2231 0.7122 0.076 Uiso 1 1 calc R . .
H3D H 0.0011 -0.1521 0.6961 0.076 Uiso 1 1 calc R . .
C4 C 0.2480(3) 0.0841(2) 0.7882(2) 0.0320(10) Uani 1 1 d . . .
H4A H 0.3052 0.0617 0.8027 0.038 Uiso 1 1 calc R . .
C5 C 0.2723(3) 0.1541(2) 0.7558(2) 0.0352(11) Uani 1 1 d . . .
H5A H 0.3107 0.1451 0.7190 0.053 Uiso 1 1 calc R . .
H5B H 0.3046 0.1838 0.7859 0.053 Uiso 1 1 calc R . .
H5C H 0.2171 0.1775 0.7421 0.053 Uiso 1 1 calc R . .
C6 C 0.1874(4) 0.0961(3) 0.8475(2) 0.0414(12) Uani 1 1 d . . .
H6A H 0.1733 0.0513 0.8672 0.062 Uiso 1 1 calc R . .
H6B H 0.1314 0.1191 0.8346 0.062 Uiso 1 1 calc R . .
H6C H 0.2193 0.1256 0.8780 0.062 Uiso 1 1 calc R . .
C7 C 0.2184(4) -0.1293(3) 0.8366(2) 0.0376(11) Uani 1 1 d . . .
H7A H 0.1660 -0.1527 0.8160 0.045 Uiso 1 1 calc R . .
C8 C 0.1930(6) -0.1099(4) 0.9049(3) 0.087(3) Uani 1 1 d . . .
H8A H 0.1413 -0.0782 0.9045 0.130 Uiso 1 1 calc R . .
H8B H 0.2442 -0.0870 0.9254 0.130 Uiso 1 1 calc R . .
H8C H 0.1773 -0.1521 0.9284 0.130 Uiso 1 1 calc R . .
C9 C 0.2999(4) -0.1793(3) 0.8362(3) 0.0623(18) Uani 1 1 d . . .
H9A H 0.3146 -0.1918 0.7924 0.093 Uiso 1 1 calc R . .
H9B H 0.2851 -0.2214 0.8601 0.093 Uiso 1 1 calc R . .
H9C H 0.3519 -0.1562 0.8557 0.093 Uiso 1 1 calc R . .
C10 C 0.1978(3) -0.0329(2) 0.7514(2) 0.0281(9) Uani 1 1 d . . .
C11 C 0.1164(3) 0.1268(2) 0.5718(2) 0.0266(9) Uani 1 1 d . . .
C12 C 0.0969(3) 0.0606(2) 0.5425(2) 0.0313(10) Uani 1 1 d . . .
H12A H 0.0440 0.0509 0.5147 0.038 Uiso 1 1 calc R . .
C13 C 0.1705(3) 0.0144(2) 0.5526(2) 0.0285(10) Uani 1 1 d . . .
H13A H 0.1772 -0.0324 0.5324 0.034 Uiso 1 1 calc R . .
C14 C 0.2403(3) 0.0501(2) 0.5877(2) 0.0272(9) Uani 1 1 d . . .
C15 C 0.2042(3) 0.1188(2) 0.59925(19) 0.0267(9) Uani 1 1 d . . .
H15A H 0.2394 0.1578 0.6185 0.032 Uiso 1 1 calc R . .
C16 C -0.0766(4) 0.1873(4) 0.5656(3) 0.0655(18) Uani 1 1 d . . .
H16A H -0.1121 0.2299 0.5607 0.098 Uiso 1 1 calc R . .
H16B H -0.0906 0.1658 0.6065 0.098 Uiso 1 1 calc R . .
H16C H -0.0913 0.1549 0.5314 0.098 Uiso 1 1 calc R . .
C17 C 0.0810(5) 0.2750(3) 0.6243(3) 0.0602(17) Uani 1 1 d . . .
H17A H 0.1455 0.2848 0.6206 0.090 Uiso 1 1 calc R . .
H17B H 0.0682 0.2563 0.6665 0.090 Uiso 1 1 calc R . .
H17C H 0.0469 0.3181 0.6181 0.090 Uiso 1 1 calc R . .
C18 C 0.0759(5) 0.2448(3) 0.4811(3) 0.072(2) Uani 1 1 d . . .
H18A H 0.1400 0.2567 0.4795 0.107 Uiso 1 1 calc R . .
H18B H 0.0399 0.2866 0.4728 0.107 Uiso 1 1 calc R . .
H18C H 0.0626 0.2095 0.4490 0.107 Uiso 1 1 calc R . .
C19 C 0.4318(3) 0.1026(3) 0.5882(3) 0.0457(13) Uani 1 1 d . . .
H19A H 0.4958 0.0913 0.5930 0.069 Uiso 1 1 calc R . .
H19B H 0.4143 0.1367 0.6204 0.069 Uiso 1 1 calc R . .
H19C H 0.4213 0.1221 0.5460 0.069 Uiso 1 1 calc R . .
C20 C 0.3942(4) -0.0234(3) 0.6748(3) 0.0447(13) Uani 1 1 d . . .
H20A H 0.4583 -0.0355 0.6738 0.067 Uiso 1 1 calc R . .
H20B H 0.3583 -0.0657 0.6800 0.067 Uiso 1 1 calc R . .
H20C H 0.3827 0.0081 0.7103 0.067 Uiso 1 1 calc R . .
C21 C 0.3849(4) -0.0422(3) 0.5312(3) 0.0477(13) Uani 1 1 d . . .
H21A H 0.4470 -0.0592 0.5340 0.072 Uiso 1 1 calc R . .
H21B H 0.3761 -0.0186 0.4906 0.072 Uiso 1 1 calc R . .
H21C H 0.3433 -0.0816 0.5343 0.072 Uiso 1 1 calc R . .

loop_
_atom_site_aniso_label
_atom_site_aniso_U_11
_atom_site_aniso_U_22
_atom_site_aniso_U_33
_atom_site_aniso_U_23
_atom_site_aniso_U_13
_atom_site_aniso_U_12
Zr 0.0261(2) 0.0219(2) 0.0234(2) 0.00061(16) 0.00131(16) -0.00178(17)
N1 0.034(2) 0.0193(17) 0.0300(19) 0.0010(15) -0.0002(16) -0.0029(15)
N2 0.033(2) 0.0204(17) 0.0251(18) 0.0002(14) -0.0014(15) -0.0027(15)
N3 0.040(2) 0.029(2) 0.036(2) 0.0074(17) -0.0119(18) -0.0118(17)
Si1 0.0498(9) 0.0332(7) 0.0376(8) 0.0075(6) 0.0089(6) 0.0171(6)
Si2 0.0297(7) 0.0341(7) 0.0317(7) 0.0037(5) 0.0062(5) 0.0070(5)
Cl1 0.0398(7) 0.0363(6) 0.0385(6) -0.0036(5) 0.0076(5) 0.0070(5)
Cl2 0.0328(6) 0.0409(7) 0.0423(7) 0.0028(5) -0.0030(5) -0.0118(5)
C1 0.047(3) 0.024(2) 0.036(3) -0.0001(19) -0.003(2) -0.007(2)
C2 0.084(4) 0.026(3) 0.044(3) -0.008(2) -0.008(3) -0.002(3)
C3 0.057(4) 0.033(3) 0.062(4) 0.008(3) -0.012(3) -0.015(3)
C4 0.042(3) 0.030(2) 0.024(2) -0.0023(19) -0.0046(19) 0.000(2)
C5 0.045(3) 0.024(2) 0.037(3) -0.0038(19) -0.003(2) -0.009(2)
C6 0.051(3) 0.042(3) 0.031(3) -0.009(2) 0.004(2) -0.006(2)
C7 0.045(3) 0.036(3) 0.031(2) 0.009(2) -0.005(2) -0.010(2)
C8 0.148(8) 0.069(5) 0.043(4) 0.004(3) 0.022(4) -0.036(5)
C9 0.065(4) 0.034(3) 0.088(5) 0.008(3) -0.029(3) -0.003(3)
C10 0.029(2) 0.028(2) 0.027(2) 0.0006(18) 0.0030(17) -0.0024(19)
C11 0.031(2) 0.023(2) 0.026(2) 0.0031(17) 0.0048(17) 0.0031(17)
C12 0.038(3) 0.033(2) 0.022(2) 0.0012(18) -0.0028(19) -0.010(2)
C13 0.042(3) 0.022(2) 0.022(2) -0.0017(16) 0.0035(19) -0.0010(19)
C14 0.029(2) 0.029(2) 0.024(2) 0.0028(17) 0.0043(17) 0.0041(18)
C15 0.033(2) 0.025(2) 0.022(2) 0.0000(17) 0.0024(17) -0.0051(18)
C16 0.051(4) 0.078(5) 0.068(4) 0.004(4) -0.002(3) 0.025(3)
C17 0.088(5) 0.028(3) 0.065(4) -0.004(3) 0.022(3) 0.005(3)
C18 0.104(5) 0.060(4) 0.050(4) 0.026(3) 0.019(4) 0.041(4)
C19 0.033(3) 0.048(3) 0.056(3) -0.001(3) 0.008(2) -0.006(2)
C20 0.047(3) 0.049(3) 0.038(3) 0.005(2) 0.000(2) 0.015(2)
C21 0.051(3) 0.052(3) 0.040(3) 0.001(3) 0.009(2) 0.012(3)

loop_
_atom_type_symbol
_atom_type_description
_atom_type_scat_dispersion_real
_atom_type_scat_dispersion_imag
_atom_type_scat_source
C C 0.0033 0.0016 'International Tables Vol C Tables 4.2.6.8 and 6.1.1.4'
H H 0.0000 0.0000 'International Tables Vol C Tables 4.2.6.8 and 6.1.1.4'
N N 0.0061 0.0033 'International Tables Vol C Tables 4.2.6.8 and 6.1.1.4'
Si Si 0.0817 0.0704 'International Tables Vol C Tables 4.2.6.8 and 6.1.1.4'
Zr Zr -2.9673 0.5597 'International Tables Vol C Tables 4.2.6.8 and 6.1.1.4'
Cl Cl 0.1484 0.1585 'International Tables Vol C Tables 4.2.6.8 and 6.1.1.4'

loop_
_geom_angle_atom_site_label_1
_geom_angle_atom_site_label_2
_geom_angle_atom_site_label_3
_geom_angle
_geom_angle_site_symmetry_1
_geom_angle_site_symmetry_3
_geom_angle_publ_flag
N1 Zr N2 60.44(13) . . ?
N1 Zr Cl1 122.73(10) . . ?
N2 Zr Cl1 88.14(10) . . ?
N1 Zr Cl2 87.16(10) . . ?
N2 Zr Cl2 139.47(10) . . ?
Cl1 Zr Cl2 90.44(4) . . ?
N1 Zr C13 97.05(14) . . ?
N2 Zr C13 114.36(14) . . ?
Cl1 Zr C13 140.23(10) . . ?
Cl2 Zr C13 91.71(11) . . ?
N1 Zr C15 126.01(14) . . ?
N2 Zr C15 89.60(13) . . ?
Cl1 Zr C15 97.33(10) . . ?
Cl2 Zr C15 130.67(10) . . ?
C13 Zr C15 53.25(14) . . ?
N1 Zr C12 125.03(14) . . ?
N2 Zr C12 138.97(14) . . ?
Cl1 Zr C12 110.32(11) . . ?
Cl2 Zr C12 78.65(11) . . ?
C13 Zr C12 32.22(15) . . ?
C15 Zr C12 52.93(14) . . ?
N1 Zr C14 96.85(13) . . ?
N2 Zr C14 85.76(14) . . ?
Cl1 Zr C14 129.51(10) . . ?
Cl2 Zr C14 124.36(10) . . ?
C13 Zr C14 32.66(14) . . ?
C15 Zr C14 32.69(13) . . ?
C12 Zr C14 53.98(14) . . ?
N1 Zr C11 149.89(13) . . ?
N2 Zr C11 119.74(13) . . ?
Cl1 Zr C11 86.56(10) . . ?
Cl2 Zr C11 100.57(10) . . ?
C13 Zr C11 54.04(14) . . ?
C15 Zr C11 32.37(14) . . ?
C12 Zr C11 32.44(14) . . ?
C14 Zr C11 54.77(13) . . ?
N1 Zr C10 30.39(13) . . ?
N2 Zr C10 30.22(12) . . ?
Cl1 Zr C10 105.09(10) . . ?
Cl2 Zr C10 113.18(10) . . ?
C13 Zr C10 110.39(14) . . ?
C15 Zr C10 111.48(14) . . ?
C12 Zr C10 142.60(14) . . ?
C14 Zr C10 93.88(13) . . ?
C11 Zr C10 143.85(13) . . ?
C10 N1 C1 123.7(4) . . ?
C10 N1 Zr 94.6(3) . . ?
C1 N1 Zr 141.2(3) . . ?
C10 N2 C4 121.4(4) . . ?
C10 N2 Zr 94.0(3) . . ?
C4 N2 Zr 141.9(3) . . ?
C10 N3 C7 130.8(4) . . ?
C18 Si1 C17 109.2(3) . . ?
C18 Si1 C11 105.9(2) . . ?
C17 Si1 C11 110.0(3) . . ?
C18 Si1 C16 109.4(3) . . ?
C17 Si1 C16 112.6(3) . . ?
C11 Si1 C16 109.6(3) . . ?
C19 Si2 C20 109.5(3) . . ?
C19 Si2 C21 110.6(3) . . ?
C20 Si2 C21 107.9(2) . . ?
C19 Si2 C14 105.1(2) . . ?
C20 Si2 C14 118.0(2) . . ?
C21 Si2 C14 105.6(2) . . ?
N1 C1 C2 109.9(4) . . ?
N1 C1 C3 112.0(4) . . ?
C2 C1 C3 109.5(4) . . ?
N2 C4 C5 109.4(3) . . ?
N2 C4 C6 112.1(4) . . ?
C5 C4 C6 111.2(4) . . ?
N3 C7 C8 109.7(4) . . ?
N3 C7 C9 109.3(4) . . ?
C8 C7 C9 110.4(5) . . ?
N2 C10 N1 110.3(4) . . ?
N2 C10 N3 122.3(4) . . ?
N1 C10 N3 127.4(4) . . ?
N2 C10 Zr 55.8(2) . . ?
N1 C10 Zr 55.0(2) . . ?
N3 C10 Zr 175.0(3) . . ?
C15 C11 C12 105.2(4) . . ?
C15 C11 Si1 128.5(3) . . ?
C12 C11 Si1 125.6(3) . . ?
C15 C11 Zr 72.4(2) . . ?
C12 C11 Zr 73.1(2) . . ?
Si1 C11 Zr 126.6(2) . . ?
C11 C12 C13 109.3(4) . . ?
C11 C12 Zr 74.4(2) . . ?
C13 C12 Zr 73.3(2) . . ?
C14 C13 C12 109.3(4) . . ?
C14 C13 Zr 74.7(2) . . ?
C12 C13 Zr 74.5(2) . . ?
C13 C14 C15 104.7(4) . . ?
C13 C14 Si2 126.9(3) . . ?
C15 C14 Si2 126.9(3) . . ?
C13 C14 Zr 72.7(2) . . ?
C15 C14 Zr 72.5(2) . . ?
Si2 C14 Zr 130.1(2) . . ?
C11 C15 C14 111.4(4) . . ?
C11 C15 Zr 75.2(2) . . ?
C14 C15 Zr 74.8(2) . . ?

loop_
_geom_bond_atom_site_label_1
_geom_bond_atom_site_label_2
_geom_bond_distance
_geom_bond_site_symmetry_2
_geom_bond_publ_flag
Zr N1 2.194(3) . ?
Zr N2 2.214(4) . ?
Zr Cl1 2.4348(12) . ?
Zr Cl2 2.4910(12) . ?
Zr C13 2.533(4) . ?
Zr C15 2.530(4) . ?
Zr C12 2.550(4) . ?
Zr C14 2.560(4) . ?
Zr C11 2.567(4) . ?
Zr C10 2.670(4) . ?
N1 C10 1.355(6) . ?
N1 C1 1.486(5) . ?
N2 C10 1.347(5) . ?
N2 C4 1.485(5) . ?
N3 C10 1.358(6) . ?
N3 C7 1.473(6) . ?
Si1 C18 1.877(6) . ?
Si1 C17 1.868(6) . ?
Si1 C11 1.883(4) . ?
Si1 C16 1.870(7) . ?
Si2 C19 1.872(5) . ?
Si2 C20 1.870(5) . ?
Si2 C21 1.876(5) . ?
Si2 C14 1.892(4) . ?
C1 C2 1.542(7) . ?
C1 C3 1.541(7) . ?
C4 C5 1.536(6) . ?
C4 C6 1.544(6) . ?
C7 C8 1.521(7) . ?
C7 C9 1.531(8) . ?
C11 C15 1.421(6) . ?
C11 C12 1.429(6) . ?
C12 C13 1.411(6) . ?
C13 C14 1.432(6) . ?
C14 C15 1.433(6) . ?
